data_1517208
loop_
_publ_author_name
'Sundberg, Jonas'
'Cameron, Lisa J.'
'Southon, Peter D.'
'Kepert, Cameron J.'
'McKenzie, Christine J.'

_publ_section_title
;
 Oxygen chemisorption/desorption in a reversible
 single-crystal-to-single-crystal transformation
;
_journal_issue 10
_journal_name_full 'Chemical Science'
_journal_page_first 4017
_journal_paper_doi 10.1039/C4SC01636J
_journal_volume 5
_journal_year 2014
_chemical_formula_moiety 'C80 H80 Co4 N13 O10, 4(N O3), 7(H2O)'
_chemical_formula_sum 'C80 H97 Co4 N17 O29'
_chemical_formula_weight 1996.48
_chemical_name_systematic
; 
 ? 
;
_space_group_crystal_system triclinic
_space_group_IT_number 2
_space_group_name_Hall '-P 1'
_space_group_name_H-M_alt 'P -1'
_symmetry_space_group_name_Hall '-P 1'
_symmetry_space_group_name_H-M 'P -1'
_atom_sites_solution_hydrogens geom
_atom_sites_solution_primary direct
_atom_sites_solution_secondary difmap
_audit_creation_method SHELXL-2013
_cell_angle_alpha 115.123(4)
_cell_angle_beta 92.484(5)
_cell_angle_gamma 99.306(5)
_cell_formula_units_Z 2
_cell_length_a 10.1905(13)
_cell_length_b 21.156(3)
_cell_length_c 22.015(3)
_cell_measurement_reflns_used 9832
_cell_measurement_temperature 150.0(2)
_cell_measurement_theta_max 25.01
_cell_measurement_theta_min 2.40
_cell_volume 4207.2(10)
_computing_cell_refinement 'SAINT v.7.68a (Bruker, 2010)'
_computing_data_collection 'APEX2 v.2010.1-2 (Bruker Nonius, 2010)'
_computing_data_reduction 'SAINT v.7.68a (Bruker, 2010)'
_computing_molecular_graphics
;
Mercury 3.11 (Macrae at al., 2008) and POV-RAY (Cason, 2004)
;
_computing_publication_material 'SHELX-2013 (Sheldrick, 2008)'
_computing_structure_refinement 'SHELXL-2013 (Sheldrick, 2008)'
_computing_structure_solution 'SHELXS-2013 (Sheldrick, 2008)'
_diffrn_ambient_temperature 150.0(2)
_diffrn_detector_area_resol_mean 9.1
_diffrn_measured_fraction_theta_full 0.934
_diffrn_measured_fraction_theta_max 0.994
_diffrn_measurement_device_type 'Bruker-Nonius X8APEX-II CCD'
_diffrn_measurement_method 'thin-slice \w and \f scans'
_diffrn_radiation_type MoK\a
_diffrn_radiation_wavelength 0.71073
_diffrn_reflns_av_R_equivalents 0.0498
_diffrn_reflns_av_unetI/netI 0.0808
_diffrn_reflns_Laue_measured_fraction_full 0.934
_diffrn_reflns_Laue_measured_fraction_max 0.994
_diffrn_reflns_limit_h_max 11
_diffrn_reflns_limit_h_min -11
_diffrn_reflns_limit_k_max 20
_diffrn_reflns_limit_k_min -24
_diffrn_reflns_limit_l_max 25
_diffrn_reflns_limit_l_min -25
_diffrn_reflns_number 40936
_diffrn_reflns_point_group_measured_fraction_full 0.934
_diffrn_reflns_point_group_measured_fraction_max 0.994
_diffrn_reflns_theta_full 25.242
_diffrn_reflns_theta_max 24.713
_diffrn_reflns_theta_min 2.060
_diffrn_source 'fine-focus sealed-tube'
_exptl_absorpt_coefficient_mu 0.869
_exptl_absorpt_correction_T_max 0.7452
_exptl_absorpt_correction_T_min 0.6290
_exptl_absorpt_correction_type multi-scan
_exptl_absorpt_process_details 'SADABS v2008/1 (Sheldrick, 2008)'
_exptl_crystal_colour black
_exptl_crystal_density_diffrn 1.562
_exptl_crystal_description plate
_exptl_crystal_F_000 2038
_exptl_crystal_size_max 0.370
_exptl_crystal_size_mid 0.140
_exptl_crystal_size_min 0.050
_refine_diff_density_max 1.801
_refine_diff_density_min -1.327
_refine_diff_density_rms 0.235
_refine_ls_extinction_method none
_refine_ls_goodness_of_fit_ref 1.075
_refine_ls_hydrogen_treatment constr
_refine_ls_matrix_type full
_refine_ls_number_parameters 1168
_refine_ls_number_reflns 14235
_refine_ls_number_restraints 37
_refine_ls_restrained_S_all 1.075
_refine_ls_R_factor_all 0.1525
_refine_ls_R_factor_gt 0.1007
_refine_ls_shift/su_max 0.000
_refine_ls_shift/su_mean 0.000
_refine_ls_structure_factor_coef Fsqd
_refine_ls_weighting_details
;
w=1/[\s^2^(Fo^2^)+(0.1276P)^2^+38.5120P] where P=(Fo^2^+2Fc^2^)/3
;
_refine_ls_weighting_scheme calc
_refine_ls_wR_factor_gt 0.2604
_refine_ls_wR_factor_ref 0.2960
_reflns_Friedel_coverage 0.000
_reflns_number_gt 9251
_reflns_number_total 14235
_reflns_threshold_expression 'I > 2\s(I)'
_cod_data_source_file c4sc01636j2.cif
_cod_data_source_block publication_text
_cod_depositor_comments 'Adding full bibliography for 1517207--1517208.cif.'
_cod_original_cell_volume 4207.3(10)
_cod_database_code 1517208
_shelx_space_group_comment
; 
The symmetry employed for this shelxl refinement is uniquely defined 
by the following loop, which should always be used as a source of 
symmetry information in preference to the above space-group names. 
They are only intended as comments. 
;
_shelx_estimated_absorpt_t_min 0.739
_shelx_estimated_absorpt_t_max 0.958
_shelxl_version_number 2013-4

loop_
_space_group_symop_operation_xyz
'x, y, z'
'-x, -y, -z'

loop_
_atom_site_label
_atom_site_type_symbol
_atom_site_fract_x
_atom_site_fract_y
_atom_site_fract_z
_atom_site_U_iso_or_equiv
_atom_site_adp_type
_atom_site_occupancy
_atom_site_site_symmetry_order
_atom_site_calc_flag
_atom_site_refinement_flags_posn
_atom_site_refinement_flags_adp
_atom_site_refinement_flags_occupancy
Co1 Co 0.69833(13) 0.34321(7) 0.32396(6) 0.0331(3) Uani 1 1 d . . .
O1 O 0.6548(6) 0.2478(3) 0.2562(3) 0.0341(15) Uani 1 1 d . . .
N1 N 0.6137(8) 0.3834(4) 0.2706(4) 0.0362(19) Uani 1 1 d . . .
C1 C 0.5486(9) 0.2208(5) 0.2063(4) 0.030(2) Uani 1 1 d . . .
Co2 Co 0.80449(13) 0.20298(7) 0.23774(6) 0.0362(4) Uani 1 1 d . . .
O2 O 1.2209(5) 0.2473(3) 0.7343(3) 0.0273(13) Uani 1 1 d . . .
N2 N 0.5200(8) 0.3310(4) 0.3540(4) 0.0338(18) Uani 1 1 d . . .
C2 C 0.5061(9) 0.2644(5) 0.1785(5) 0.033(2) Uani 1 1 d . . .
Co3 Co 1.05505(11) 0.27721(6) 0.75129(6) 0.0260(3) Uani 1 1 d . . .
O3 O 0.7757(6) 0.3150(4) 0.3881(3) 0.0355(15) Uani 1 1 d . . .
N3 N 0.7568(8) 0.4408(4) 0.3873(4) 0.043(2) Uani 1 1 d . . .
C3 C 0.4007(9) 0.2326(5) 0.1264(4) 0.032(2) Uani 1 1 d . . .
H3 H 0.3701 0.2611 0.1072 0.038 Uiso 1 1 calc R U .
Co4 Co 1.20588(12) 0.15946(6) 0.65514(6) 0.0299(3) Uani 1 1 d . . .
O4 O 0.8113(6) 0.2052(3) 0.3252(3) 0.0351(15) Uani 1 1 d . . .
N4 N 0.6870(8) 0.1051(4) 0.1949(4) 0.0379(19) Uani 1 1 d . . .
C4 C 0.3368(9) 0.1610(5) 0.1003(5) 0.034(2) Uani 1 1 d . . .
O5 O 1.0622(6) 0.2964(3) 0.6733(3) 0.0287(14) Uani 1 1 d . . .
N5 N 0.9422(9) 0.1489(5) 0.2273(4) 0.047(2) Uani 1 1 d . . .
C5 C 0.3853(9) 0.1202(5) 0.1293(5) 0.034(2) Uani 1 1 d . . .
H5 H 0.3469 0.0710 0.1120 0.041 Uiso 1 1 calc R U .
O6 O 1.1266(6) 0.1982(3) 0.6003(3) 0.0330(15) Uani 1 1 d . . .
N6 N 0.7979(8) 0.1953(5) 0.1477(4) 0.039(2) Uani 1 1 d . . .
C6 C 0.4873(10) 0.1502(5) 0.1824(5) 0.037(2) Uani 1 1 d . . .
O7 O 0.8539(6) 0.3474(4) 0.2823(3) 0.0383(16) Uani 1 1 d . . .
N7 N 1.1489(7) 0.3772(4) 0.8139(3) 0.0260(16) Uani 1 1 d . . .
C7 C 0.2245(10) 0.1287(6) 0.0421(5) 0.039(2) Uani 1 1 d . . .
N8 N 0.9009(7) 0.3191(4) 0.7652(3) 0.0275(16) Uani 1 1 d . . .
O8 O 0.9211(6) 0.2923(4) 0.2782(3) 0.0438(17) Uani 1 1 d . . .
C8 C 0.1768(12) 0.0481(6) 0.0191(6) 0.058(3) Uani 1 1 d . . .
H8A H 0.0978 0.0303 -0.0148 0.088 Uiso 1 1 calc R U .
H8B H 0.1536 0.0396 0.0582 0.088 Uiso 1 1 calc R U .
H8C H 0.2486 0.0231 -0.0005 0.088 Uiso 1 1 calc R U .
O9 O 0.9609(6) 0.1861(3) 0.6922(3) 0.0374(16) Uani 1 1 d . . .
N9 N 1.0431(7) 0.2622(4) 0.8305(4) 0.0324(18) Uani 1 1 d . . .
C9 C 0.1048(10) 0.1646(6) 0.0646(5) 0.045(3) Uani 1 1 d . . .
H9A H 0.0336 0.1456 0.0264 0.068 Uiso 1 1 calc R U .
H9B H 0.1329 0.2161 0.0802 0.068 Uiso 1 1 calc R U .
H9C H 0.0711 0.1551 0.1015 0.068 Uiso 1 1 calc R U .
N10 N 1.2924(7) 0.1102(4) 0.6989(4) 0.0331(18) Uani 1 1 d . . .
O10 O 1.0423(6) 0.1342(3) 0.6821(3) 0.0369(15) Uani 1 1 d . . .
C10 C 0.2740(11) 0.1407(7) -0.0181(5) 0.055(3) Uani 1 1 d . . .
H10A H 0.2017 0.1198 -0.0559 0.082 Uiso 1 1 calc R U .
H10B H 0.3511 0.1180 -0.0321 0.082 Uiso 1 1 calc R U .
H10C H 0.3005 0.1920 -0.0045 0.082 Uiso 1 1 calc R U .
O11 O 0.554(2) 0.6413(9) 0.4290(8) 0.214(6) Uani 1 1 d D U .
N11 N 1.1820(7) 0.0691(4) 0.5772(4) 0.038(2) Uani 1 1 d . . .
C11 C 0.5885(10) 0.3366(5) 0.1964(4) 0.036(2) Uani 1 1 d . . .
H11A H 0.6756 0.3309 0.1786 0.043 Uiso 1 1 calc R U .
H11B H 0.5420 0.3601 0.1740 0.043 Uiso 1 1 calc R U .
O12 O 0.663(2) 0.6427(10) 0.3452(8) 0.214(6) Uani 1 1 d D U .
N12 N 1.3858(7) 0.1839(4) 0.6309(4) 0.0315(17) Uani 1 1 d . . .
C12 C 0.4844(10) 0.4026(5) 0.2974(5) 0.039(2) Uani 1 1 d . . .
H12A H 0.5013 0.4536 0.3299 0.047 Uiso 1 1 calc R U .
H12B H 0.4183 0.3952 0.2595 0.047 Uiso 1 1 calc R U .
O13 O 0.478(2) 0.5645(10) 0.3229(9) 0.214(6) Uani 1 1 d D U .
C13 C 0.4279(10) 0.3585(5) 0.3315(5) 0.034(2) Uani 1 1 d . . .
O14 O 0.429(2) 0.1267(11) 0.3818(10) 0.236(13) Uani 1 1 d D . .
N14 N 0.5634(19) 0.6142(9) 0.3659(8) 0.214(6) Uani 1 1 d D U .
C14 C 0.2971(10) 0.3477(6) 0.3414(6) 0.046(3) Uani 1 1 d . . .
H14 H 0.2344 0.3664 0.3241 0.056 Uiso 1 1 calc R U .
O15 O 0.538(2) 0.0540(9) 0.3407(9) 0.191(10) Uani 1 1 d D . .
N15 N 0.5245(12) 0.1080(8) 0.3784(6) 0.092(5) Uani 1 1 d D . .
C15 C 0.2561(12) 0.3094(6) 0.3767(6) 0.052(3) Uani 1 1 d . . .
H15 H 0.1654 0.3027 0.3851 0.063 Uiso 1 1 calc R U .
O16 O 0.620(2) 0.1485(13) 0.4033(11) 0.289(18) Uani 1 1 d D . .
N16 N 0.3851(12) 0.9207(6) 0.1514(7) 0.071(3) Uani 1 1 d . . .
C16 C 0.3465(11) 0.2812(6) 0.3995(5) 0.050(3) Uani 1 1 d . . .
H16 H 0.3195 0.2539 0.4233 0.060 Uiso 1 1 calc R U .
O17 O 0.3591(12) 0.8875(6) 0.1863(9) 0.136(6) Uani 1 1 d . . .
N17 N 0.3600(14) 0.4318(7) 0.1179(6) 0.077(3) Uani 1 1 d . . .
C17 C 0.4768(10) 0.2927(5) 0.3877(5) 0.038(2) Uani 1 1 d . . .
H17 H 0.5395 0.2729 0.4039 0.046 Uiso 1 1 calc R U .
O18 O 0.4927(11) 0.9218(6) 0.1304(6) 0.102(4) Uani 1 1 d . . .
C18 C 0.7102(11) 0.4519(5) 0.2846(5) 0.043(2) Uani 1 1 d . . .
H18A H 0.7865 0.4414 0.2580 0.051 Uiso 1 1 calc R U .
H18B H 0.6643 0.4832 0.2720 0.051 Uiso 1 1 calc R U .
N13B N 0.8768(17) 0.3460(9) 0.6222(8) 0.042(4) Uani 0.5 1 d . . P
N13A N 1.011(2) 0.1671(14) 0.3766(11) 0.079(7) Uani 0.5 1 d . . P
O19 O 0.2989(9) 0.9504(5) 0.1394(5) 0.071(3) Uani 1 1 d . . .
C19 C 0.7587(10) 0.4873(5) 0.3583(5) 0.045(3) Uani 1 1 d . . .
O20 O 0.4730(10) 0.4644(5) 0.1643(6) 0.084(3) Uani 1 1 d . . .
C20 C 0.8064(12) 0.5591(6) 0.3967(6) 0.056(3) Uani 1 1 d . . .
H20 H 0.8115 0.5907 0.3761 0.068 Uiso 1 1 calc R U .
O21 O 0.3250(10) 0.4620(5) 0.0812(5) 0.084(3) Uani 1 1 d . . .
C21 C 0.8464(12) 0.5849(6) 0.4644(6) 0.058(3) Uani 1 1 d . . .
H21 H 0.8760 0.6346 0.4914 0.069 Uiso 1 1 calc R U .
O22 O 0.2878(10) 0.3754(5) 0.1135(5) 0.080(3) Uani 1 1 d . . .
C22 C 0.8436(11) 0.5381(6) 0.4931(6) 0.052(3) Uani 1 1 d . . .
H22 H 0.8739 0.5552 0.5397 0.063 Uiso 1 1 calc R U .
O23 O 0.0492(10) 0.4787(5) 0.0498(5) 0.087(3) Uani 1 1 d . . .
C23 C 0.7957(10) 0.4658(6) 0.4530(5) 0.047(3) Uani 1 1 d . . .
H23 H 0.7906 0.4336 0.4729 0.056 Uiso 1 1 calc R U .
O24 O 0.0274(17) 0.3918(7) 0.1216(7) 0.171(7) Uani 1 1 d . . .
C24 C 0.5479(10) 0.1065(5) 0.2120(5) 0.040(2) Uani 1 1 d . . .
H24A H 0.5484 0.1283 0.2617 0.048 Uiso 1 1 calc R U .
H24B H 0.4942 0.0574 0.1929 0.048 Uiso 1 1 calc R U .
O25 O 0.261(2) 0.5415(9) 0.3868(11) 0.198(8) Uani 1 1 d . . .
C25 C 0.7523(11) 0.0626(6) 0.2218(6) 0.050(3) Uani 1 1 d . . .
H25A H 0.7201 0.0111 0.1927 0.060 Uiso 1 1 calc R U .
H25B H 0.7308 0.0733 0.2682 0.060 Uiso 1 1 calc R U .
O26 O 0.215(3) -0.0432(7) 0.2914(7) 0.230(12) Uani 1 1 d . . .
C26 C 0.9025(12) 0.0830(7) 0.2224(5) 0.052(3) Uani 1 1 d . . .
O27 O 0.0496(15) 0.4475(7) 0.2735(11) 0.187(9) Uani 1 1 d . . .
C27 C 0.9953(15) 0.0429(9) 0.2221(6) 0.075(4) Uani 1 1 d . . .
H27 H 0.9667 -0.0046 0.2163 0.090 Uiso 1 1 calc R U .
O28 O 0.201(2) 0.0941(14) 0.3856(9) 0.217(10) Uani 1 1 d . . .
C28 C 1.1328(18) 0.0716(12) 0.2304(8) 0.098(6) Uani 1 1 d . . .
H28 H 1.1985 0.0445 0.2306 0.118 Uiso 1 1 calc R U .
O29 O 0.4663(18) 0.5291(9) 0.4601(9) 0.198(9) Uani 1 1 d . . .
C29 C 1.1688(14) 0.1403(10) 0.2383(7) 0.086(5) Uani 1 1 d . . .
H29 H 1.2609 0.1623 0.2470 0.103 Uiso 1 1 calc R U .
C30 C 1.0742(12) 0.1771(8) 0.2337(5) 0.059(3) Uani 1 1 d . . .
H30 H 1.1008 0.2229 0.2350 0.071 Uiso 1 1 calc R U .
C31 C 0.6904(11) 0.0748(6) 0.1198(5) 0.045(3) Uani 1 1 d . . .
H31A H 0.7581 0.0442 0.1070 0.055 Uiso 1 1 calc R U .
H31B H 0.6019 0.0449 0.0961 0.055 Uiso 1 1 calc R U .
C32 C 0.7244(10) 0.1338(6) 0.0989(5) 0.040(2) Uani 1 1 d . . .
C33 C 0.6953(12) 0.1243(7) 0.0329(5) 0.053(3) Uani 1 1 d . . .
H33 H 0.6427 0.0812 -0.0009 0.064 Uiso 1 1 calc R U .
C34 C 0.7470(11) 0.1811(7) 0.0184(5) 0.049(3) Uani 1 1 d . . .
H34 H 0.7274 0.1769 -0.0259 0.058 Uiso 1 1 calc R U .
C35 C 0.8252(10) 0.2427(7) 0.0668(5) 0.048(3) Uani 1 1 d . . .
H35 H 0.8633 0.2802 0.0560 0.058 Uiso 1 1 calc R U .
C36 C 0.8476(10) 0.2491(6) 0.1321(5) 0.042(2) Uani 1 1 d . . .
H36 H 0.8988 0.2922 0.1665 0.050 Uiso 1 1 calc R U .
C37 C 1.3180(8) 0.2696(5) 0.7888(4) 0.0221(18) Uani 1 1 d . . .
C38 C 1.3612(8) 0.3424(4) 0.8257(4) 0.0244(18) Uani 1 1 d . . .
C39 C 1.4566(8) 0.3669(5) 0.8816(4) 0.0252(19) Uani 1 1 d . . .
H39 H 1.4864 0.4168 0.9073 0.030 Uiso 1 1 calc R U .
C40 C 1.5112(8) 0.3207(5) 0.9017(4) 0.028(2) Uani 1 1 d . . .
C41 C 1.4607(8) 0.2481(5) 0.8634(4) 0.029(2) Uani 1 1 d . . .
H41 H 1.4945 0.2155 0.8761 0.035 Uiso 1 1 calc R U .
C42 C 1.3634(9) 0.2207(5) 0.8075(4) 0.028(2) Uani 1 1 d . . .
C43 C 1.6178(9) 0.3470(5) 0.9630(4) 0.034(2) Uani 1 1 d . . .
C44 C 1.6478(10) 0.4276(6) 1.0032(5) 0.044(3) Uani 1 1 d . . .
H44A H 1.7145 0.4413 1.0424 0.066 Uiso 1 1 calc R U .
H44B H 1.5653 0.4438 1.0188 0.066 Uiso 1 1 calc R U .
H44C H 1.6830 0.4495 0.9745 0.066 Uiso 1 1 calc R U .
C45 C 1.5647(10) 0.3149(6) 1.0111(5) 0.044(3) Uani 1 1 d . . .
H45A H 1.6301 0.3328 1.0516 0.065 Uiso 1 1 calc R U .
H45B H 1.5512 0.2628 0.9878 0.065 Uiso 1 1 calc R U .
H45C H 1.4793 0.3288 1.0244 0.065 Uiso 1 1 calc R U .
C46 C 1.7470(9) 0.3224(6) 0.9385(5) 0.040(2) Uani 1 1 d . . .
H46A H 1.8134 0.3357 0.9776 0.060 Uiso 1 1 calc R U .
H46B H 1.7823 0.3452 0.9105 0.060 Uiso 1 1 calc R U .
H46C H 1.7280 0.2705 0.9119 0.060 Uiso 1 1 calc R U .
C47 C 1.2934(8) 0.3908(4) 0.8062(4) 0.0273(19) Uani 1 1 d . . .
H47A H 1.3347 0.4413 0.8357 0.033 Uiso 1 1 calc R U .
H47B H 1.3041 0.3812 0.7588 0.033 Uiso 1 1 calc R U .
C48 C 1.0732(9) 0.4225(5) 0.7954(5) 0.035(2) Uani 1 1 d . . .
H48A H 1.1018 0.4247 0.7538 0.042 Uiso 1 1 calc R U .
H48B H 1.0901 0.4715 0.8323 0.042 Uiso 1 1 calc R U .
C49 C 0.9258(9) 0.3890(5) 0.7837(4) 0.031(2) Uani 1 1 d . . .
C50 C 0.8231(9) 0.4257(5) 0.7904(5) 0.039(2) Uani 1 1 d . . .
H50 H 0.8425 0.4756 0.8036 0.047 Uiso 1 1 calc R U .
C51 C 0.6908(9) 0.3893(6) 0.7776(5) 0.041(2) Uani 1 1 d . . .
H51 H 0.6191 0.4139 0.7814 0.049 Uiso 1 1 calc R U .
C52 C 0.6652(9) 0.3178(6) 0.7594(5) 0.039(2) Uani 1 1 d . . .
H52 H 0.5758 0.2918 0.7507 0.047 Uiso 1 1 calc R U .
C53 C 0.7731(9) 0.2838(5) 0.7540(5) 0.037(2) Uani 1 1 d . . .
H53 H 0.7561 0.2342 0.7421 0.044 Uiso 1 1 calc R U .
C54 C 1.1299(9) 0.3883(5) 0.8845(4) 0.035(2) Uani 1 1 d . . .
H54A H 1.0555 0.4139 0.8995 0.042 Uiso 1 1 calc R U .
H54B H 1.2124 0.4180 0.9153 0.042 Uiso 1 1 calc R U .
C55 C 1.0988(9) 0.3180(6) 0.8887(5) 0.037(2) Uani 1 1 d . . .
C56 C 1.1116(10) 0.3128(7) 0.9489(5) 0.051(3) Uani 1 1 d . . .
H56 H 1.1555 0.3522 0.9893 0.061 Uiso 1 1 calc R U .
C57 C 1.0574(13) 0.2472(8) 0.9481(7) 0.063(4) Uani 1 1 d . . .
H57 H 1.0647 0.2414 0.9886 0.075 Uiso 1 1 calc R U .
C58 C 0.9946(12) 0.1918(7) 0.8895(7) 0.057(3) Uani 1 1 d . . .
H58 H 0.9540 0.1480 0.8893 0.068 Uiso 1 1 calc R U .
C59 C 0.9901(9) 0.1997(6) 0.8306(6) 0.046(3) Uani 1 1 d . . .
H59 H 0.9490 0.1605 0.7894 0.055 Uiso 1 1 calc R U .
C60 C 1.2953(10) 0.1436(5) 0.7741(5) 0.037(2) Uani 1 1 d . . .
H60A H 1.3423 0.1170 0.7927 0.044 Uiso 1 1 calc R U .
H60B H 1.2021 0.1395 0.7852 0.044 Uiso 1 1 calc R U .
C61 C 1.2087(10) 0.0362(5) 0.6683(6) 0.045(3) Uani 1 1 d . . .
H61A H 1.1223 0.0359 0.6872 0.054 Uiso 1 1 calc R U .
H61B H 1.2563 0.0034 0.6776 0.054 Uiso 1 1 calc R U .
C62 C 1.1856(9) 0.0139(5) 0.5929(5) 0.044(3) Uani 1 1 d . . .
C63 C 1.1688(10) -0.0548(5) 0.5435(6) 0.051(3) Uani 1 1 d . . .
H63 H 1.1707 -0.0930 0.5551 0.061 Uiso 1 1 calc R U .
C64 C 1.1494(10) -0.0672(7) 0.4773(6) 0.063(4) Uani 1 1 d . . .
H64 H 1.1343 -0.1146 0.4425 0.076 Uiso 1 1 calc R U .
C65 C 1.1518(10) -0.0107(6) 0.4607(6) 0.048(3) Uani 1 1 d . . .
H65 H 1.1424 -0.0183 0.4148 0.058 Uiso 1 1 calc R U .
C66 C 1.1681(10) 0.0562(6) 0.5123(5) 0.042(3) Uani 1 1 d . . .
H66 H 1.1696 0.0952 0.5015 0.051 Uiso 1 1 calc R U .
C67 C 1.4346(9) 0.1068(5) 0.6804(5) 0.038(2) Uani 1 1 d . . .
H67A H 1.4981 0.1263 0.7223 0.045 Uiso 1 1 calc R U .
H67B H 1.4408 0.0565 0.6535 0.045 Uiso 1 1 calc R U .
C68 C 1.4738(9) 0.1476(5) 0.6409(5) 0.035(2) Uani 1 1 d . . .
C69 C 1.5966(11) 0.1474(6) 0.6148(5) 0.049(3) Uani 1 1 d . . .
H69 H 1.6580 0.1211 0.6218 0.058 Uiso 1 1 calc R U .
C70 C 1.6262(11) 0.1862(7) 0.5788(6) 0.060(3) Uani 1 1 d . . .
H70 H 1.7083 0.1867 0.5600 0.072 Uiso 1 1 calc R U .
C71 C 1.5350(12) 0.2248(8) 0.5701(7) 0.065(4) Uani 1 1 d . . .
H71 H 1.5549 0.2522 0.5457 0.078 Uiso 1 1 calc R U .
C72 C 1.4171(10) 0.2233(6) 0.5967(5) 0.047(3) Uani 1 1 d . . .
H72 H 1.3557 0.2503 0.5911 0.057 Uiso 1 1 calc R U .
C73 C 0.8175(9) 0.2595(6) 0.3794(5) 0.033(2) Uani 1 1 d . . .
C74 C 1.0718(8) 0.2515(5) 0.6148(4) 0.028(2) Uani 1 1 d . . .
C75 C 0.8828(9) 0.2590(5) 0.4417(4) 0.034(2) Uani 1 1 d . . .
C76 C 0.8508(9) 0.3005(5) 0.5050(4) 0.034(2) Uani 1 1 d . . .
H76 H 0.7861 0.3294 0.5092 0.041 Uiso 1 1 calc R U .
C77 C 0.9134(9) 0.3004(5) 0.5632(4) 0.033(2) Uani 1 1 d . . .
C78 C 1.0090(8) 0.2576(5) 0.5560(4) 0.029(2) Uani 1 1 d . . .
C79 C 1.0418(8) 0.2167(5) 0.4917(4) 0.030(2) Uani 1 1 d . . .
H79 H 1.1081 0.1886 0.4870 0.035 Uiso 1 1 calc R U .
C80 C 0.9778(9) 0.2169(5) 0.4344(4) 0.035(2) Uani 1 1 d . . .

loop_
_atom_site_aniso_label
_atom_site_aniso_U_11
_atom_site_aniso_U_22
_atom_site_aniso_U_33
_atom_site_aniso_U_23
_atom_site_aniso_U_13
_atom_site_aniso_U_12
Co1 0.0314(7) 0.0366(7) 0.0307(7) 0.0164(6) 0.0063(5) 0.0004(6)
O1 0.031(4) 0.040(4) 0.032(3) 0.019(3) -0.001(3) 0.001(3)
N1 0.038(5) 0.031(4) 0.040(4) 0.016(4) 0.012(4) 0.005(4)
C1 0.030(5) 0.042(5) 0.018(4) 0.015(4) 0.001(4) 0.003(4)
Co2 0.0342(7) 0.0514(8) 0.0272(7) 0.0202(6) 0.0016(5) 0.0115(6)
O2 0.019(3) 0.033(3) 0.024(3) 0.008(3) -0.003(2) 0.004(3)
N2 0.040(5) 0.031(4) 0.029(4) 0.015(3) 0.007(3) -0.003(4)
C2 0.033(5) 0.037(5) 0.035(5) 0.020(4) 0.011(4) 0.007(4)
Co3 0.0192(6) 0.0305(7) 0.0258(6) 0.0117(5) -0.0024(5) 0.0019(5)
O3 0.032(4) 0.050(4) 0.028(3) 0.023(3) 0.003(3) 0.004(3)
N3 0.038(5) 0.045(5) 0.036(5) 0.012(4) 0.002(4) -0.003(4)
C3 0.028(5) 0.045(6) 0.030(5) 0.020(4) 0.004(4) 0.016(4)
Co4 0.0235(6) 0.0290(7) 0.0294(6) 0.0069(5) -0.0041(5) 0.0032(5)
O4 0.032(4) 0.049(4) 0.025(3) 0.017(3) 0.002(3) 0.007(3)
N4 0.046(5) 0.043(5) 0.029(4) 0.018(4) -0.005(4) 0.015(4)
C4 0.035(5) 0.037(5) 0.034(5) 0.015(4) 0.012(4) 0.014(4)
O5 0.023(3) 0.036(3) 0.025(3) 0.012(3) 0.000(2) 0.007(3)
N5 0.041(5) 0.074(7) 0.027(4) 0.020(4) 0.004(4) 0.022(5)
C5 0.022(5) 0.040(5) 0.039(5) 0.016(4) 0.001(4) 0.005(4)
O6 0.025(3) 0.043(4) 0.026(3) 0.009(3) -0.001(3) 0.012(3)
N6 0.037(5) 0.058(6) 0.031(4) 0.024(4) 0.007(4) 0.018(4)
C6 0.036(5) 0.045(6) 0.041(5) 0.028(5) 0.007(4) 0.013(5)
O7 0.028(4) 0.053(4) 0.046(4) 0.031(3) 0.012(3) 0.010(3)
N7 0.021(4) 0.033(4) 0.019(3) 0.008(3) -0.003(3) 0.002(3)
C7 0.032(5) 0.055(6) 0.032(5) 0.020(5) 0.000(4) 0.011(5)
N8 0.021(4) 0.038(4) 0.022(4) 0.013(3) 0.000(3) 0.004(3)
O8 0.029(4) 0.062(5) 0.045(4) 0.027(4) 0.005(3) 0.010(3)
C8 0.050(7) 0.050(7) 0.059(7) 0.012(6) -0.020(6) 0.006(6)
O9 0.022(3) 0.033(4) 0.048(4) 0.012(3) -0.012(3) 0.003(3)
N9 0.015(4) 0.044(5) 0.046(5) 0.026(4) 0.006(3) 0.009(3)
C9 0.034(6) 0.065(7) 0.040(6) 0.028(5) 0.005(5) 0.008(5)
N10 0.024(4) 0.027(4) 0.040(4) 0.009(3) -0.004(3) -0.003(3)
O10 0.022(3) 0.037(4) 0.048(4) 0.018(3) -0.002(3) 0.000(3)
C10 0.037(6) 0.090(9) 0.035(6) 0.025(6) 0.006(5) 0.014(6)
O11 0.360(18) 0.201(11) 0.148(9) 0.117(9) 0.045(10) 0.116(11)
N11 0.022(4) 0.031(4) 0.042(5) -0.001(4) -0.006(3) 0.005(3)
C11 0.040(6) 0.046(6) 0.028(5) 0.021(4) 0.004(4) 0.013(5)
O12 0.360(18) 0.201(11) 0.148(9) 0.117(9) 0.045(10) 0.116(11)
N12 0.024(4) 0.042(5) 0.029(4) 0.014(4) 0.001(3) 0.013(3)
C12 0.041(6) 0.034(5) 0.052(6) 0.025(5) 0.018(5) 0.009(4)
O13 0.360(18) 0.201(11) 0.148(9) 0.117(9) 0.045(10) 0.116(11)
C13 0.036(5) 0.027(5) 0.038(5) 0.013(4) 0.006(4) 0.002(4)
O14 0.35(3) 0.25(2) 0.20(2) 0.123(18) 0.07(2) 0.24(3)
N14 0.360(18) 0.201(11) 0.148(9) 0.117(9) 0.045(10) 0.116(11)
C14 0.033(6) 0.047(6) 0.065(7) 0.026(6) 0.018(5) 0.012(5)
O15 0.38(3) 0.140(14) 0.140(14) 0.092(12) 0.105(16) 0.163(18)
N15 0.065(8) 0.118(12) 0.061(8) 0.030(8) -0.006(7) -0.041(9)
C15 0.041(6) 0.053(7) 0.065(7) 0.025(6) 0.025(6) 0.013(5)
O16 0.21(2) 0.41(4) 0.25(3) 0.25(3) -0.11(2) -0.18(2)
N16 0.053(7) 0.041(6) 0.097(9) 0.010(6) -0.018(6) 0.020(5)
C16 0.047(7) 0.051(7) 0.048(6) 0.024(5) 0.018(5) -0.008(5)
O17 0.087(9) 0.085(8) 0.240(17) 0.090(10) -0.063(10) -0.005(7)
N17 0.082(9) 0.083(9) 0.082(8) 0.044(7) 0.019(7) 0.031(7)
C17 0.048(6) 0.034(5) 0.029(5) 0.014(4) 0.005(4) 0.001(5)
O18 0.065(7) 0.088(8) 0.108(8) -0.007(6) 0.015(6) 0.039(6)
C18 0.049(6) 0.040(6) 0.041(6) 0.021(5) 0.014(5) 0.002(5)
N13B 0.042(10) 0.057(11) 0.028(8) 0.015(8) 0.004(7) 0.028(8)
N13A 0.049(13) 0.13(2) 0.069(15) 0.063(15) -0.008(11) -0.003(13)
O19 0.056(5) 0.063(5) 0.081(6) 0.020(5) -0.011(5) 0.021(5)
C19 0.040(6) 0.034(6) 0.055(7) 0.019(5) 0.005(5) -0.005(5)
O20 0.070(7) 0.083(7) 0.128(9) 0.067(7) 0.030(6) 0.030(6)
C20 0.064(8) 0.044(7) 0.058(7) 0.022(6) 0.016(6) 0.002(6)
O21 0.090(7) 0.092(7) 0.079(7) 0.044(6) 0.011(6) 0.027(6)
C21 0.051(7) 0.050(7) 0.057(7) 0.016(6) 0.016(6) -0.013(6)
O22 0.077(6) 0.050(5) 0.124(8) 0.053(6) 0.016(6) -0.002(5)
C22 0.044(6) 0.050(7) 0.044(6) 0.007(5) 0.011(5) -0.005(5)
O23 0.072(7) 0.099(7) 0.065(6) 0.009(5) 0.012(5) 0.026(6)
C23 0.043(6) 0.044(6) 0.050(6) 0.019(5) 0.009(5) 0.003(5)
O24 0.203(16) 0.090(9) 0.132(11) -0.007(8) 0.058(11) -0.059(10)
C24 0.035(6) 0.046(6) 0.039(5) 0.022(5) -0.003(4) 0.005(5)
O25 0.23(2) 0.150(14) 0.25(2) 0.103(15) 0.017(16) 0.123(14)
C25 0.054(7) 0.063(7) 0.043(6) 0.026(6) 0.007(5) 0.030(6)
O26 0.47(3) 0.083(9) 0.088(10) 0.026(8) 0.064(15) -0.057(14)
C26 0.062(8) 0.067(8) 0.037(6) 0.023(6) 0.007(5) 0.040(6)
O27 0.134(12) 0.109(10) 0.33(2) 0.099(13) 0.143(14) 0.011(9)
C27 0.078(10) 0.103(11) 0.055(8) 0.032(8) 0.007(7) 0.052(9)
O28 0.181(17) 0.40(3) 0.148(14) 0.161(18) 0.090(13) 0.15(2)
C28 0.088(13) 0.138(17) 0.073(10) 0.032(11) 0.016(9) 0.074(12)
O29 0.170(16) 0.173(16) 0.175(16) 0.020(12) 0.090(13) -0.030(12)
C29 0.047(8) 0.126(14) 0.064(9) 0.013(9) 0.012(7) 0.044(9)
C30 0.046(7) 0.098(10) 0.038(6) 0.029(6) 0.014(5) 0.032(7)
C31 0.052(7) 0.053(7) 0.034(5) 0.023(5) -0.001(5) 0.008(5)
C32 0.037(6) 0.059(7) 0.033(5) 0.022(5) 0.009(4) 0.029(5)
C33 0.053(7) 0.071(8) 0.037(6) 0.017(6) 0.005(5) 0.036(6)
C34 0.047(7) 0.077(8) 0.032(5) 0.026(6) 0.008(5) 0.034(6)
C35 0.034(6) 0.086(9) 0.049(6) 0.043(7) 0.022(5) 0.034(6)
C36 0.028(5) 0.065(7) 0.041(6) 0.028(5) 0.013(4) 0.019(5)
C37 0.014(4) 0.038(5) 0.014(4) 0.012(4) -0.001(3) 0.006(4)
C38 0.011(4) 0.031(5) 0.029(4) 0.013(4) 0.000(3) 0.001(3)
C39 0.016(4) 0.027(5) 0.029(4) 0.008(4) 0.005(3) 0.003(3)
C40 0.011(4) 0.050(6) 0.026(4) 0.021(4) 0.001(3) 0.004(4)
C41 0.018(4) 0.041(5) 0.035(5) 0.021(4) 0.004(4) 0.013(4)
C42 0.024(5) 0.031(5) 0.030(5) 0.013(4) 0.004(4) 0.004(4)
C43 0.025(5) 0.051(6) 0.028(5) 0.020(4) 0.004(4) 0.005(4)
C44 0.034(6) 0.063(7) 0.031(5) 0.021(5) -0.012(4) 0.002(5)
C45 0.038(6) 0.070(7) 0.033(5) 0.032(5) 0.001(4) 0.011(5)
C46 0.027(5) 0.063(7) 0.031(5) 0.022(5) -0.002(4) 0.008(5)
C47 0.019(4) 0.026(5) 0.036(5) 0.014(4) -0.006(4) 0.004(4)
C48 0.028(5) 0.038(5) 0.037(5) 0.017(4) -0.005(4) 0.003(4)
C49 0.030(5) 0.034(5) 0.030(5) 0.014(4) 0.002(4) 0.012(4)
C50 0.029(5) 0.043(6) 0.043(6) 0.016(5) 0.001(4) 0.012(4)
C51 0.023(5) 0.053(7) 0.047(6) 0.019(5) 0.004(4) 0.019(5)
C52 0.015(5) 0.055(7) 0.036(5) 0.012(5) 0.000(4) 0.002(4)
C53 0.028(5) 0.045(6) 0.042(5) 0.025(5) -0.004(4) -0.001(4)
C54 0.030(5) 0.043(6) 0.019(4) 0.003(4) -0.001(4) 0.007(4)
C55 0.018(5) 0.063(7) 0.039(5) 0.028(5) 0.008(4) 0.018(5)
C56 0.031(6) 0.094(9) 0.041(6) 0.035(6) 0.010(5) 0.030(6)
C57 0.056(8) 0.116(12) 0.071(9) 0.077(9) 0.039(7) 0.051(8)
C58 0.047(7) 0.079(9) 0.088(10) 0.069(8) 0.036(7) 0.032(6)
C59 0.020(5) 0.056(7) 0.082(8) 0.044(6) 0.025(5) 0.019(5)
C60 0.030(5) 0.038(5) 0.046(6) 0.023(5) 0.000(4) 0.004(4)
C61 0.033(6) 0.030(5) 0.064(7) 0.015(5) 0.010(5) 0.003(4)
C62 0.020(5) 0.038(6) 0.055(7) 0.007(5) 0.002(4) -0.006(4)
C63 0.030(6) 0.033(6) 0.068(8) 0.004(5) -0.004(5) 0.004(4)
C64 0.029(6) 0.052(8) 0.059(8) -0.023(6) 0.005(5) 0.007(5)
C65 0.029(6) 0.045(7) 0.055(7) 0.006(5) 0.009(5) 0.010(5)
C66 0.030(5) 0.045(6) 0.032(5) -0.002(5) -0.001(4) 0.008(4)
C67 0.021(5) 0.029(5) 0.061(6) 0.017(5) -0.001(4) 0.010(4)
C68 0.034(5) 0.034(5) 0.031(5) 0.012(4) -0.001(4) -0.001(4)
C69 0.041(6) 0.058(7) 0.053(7) 0.025(6) 0.013(5) 0.019(5)
C70 0.029(6) 0.087(9) 0.078(9) 0.049(8) 0.007(6) 0.014(6)
C71 0.049(7) 0.102(10) 0.075(9) 0.059(8) 0.034(6) 0.032(7)
C72 0.034(6) 0.080(8) 0.047(6) 0.043(6) 0.007(5) 0.020(5)
C73 0.018(5) 0.052(6) 0.035(5) 0.025(5) 0.004(4) 0.005(4)
C74 0.022(5) 0.030(5) 0.027(5) 0.009(4) 0.001(4) -0.001(4)
C75 0.025(5) 0.042(6) 0.030(5) 0.017(4) -0.002(4) -0.008(4)
C76 0.022(5) 0.046(6) 0.032(5) 0.020(4) -0.003(4) -0.004(4)
C77 0.026(5) 0.042(5) 0.029(5) 0.017(4) -0.001(4) 0.000(4)
C78 0.020(4) 0.038(5) 0.028(5) 0.015(4) -0.004(4) -0.003(4)
C79 0.014(4) 0.039(5) 0.032(5) 0.014(4) 0.003(4) 0.001(4)
C80 0.023(5) 0.050(6) 0.018(4) 0.007(4) 0.000(4) -0.005(4)

loop_
_atom_type_symbol
_atom_type_description
_atom_type_scat_dispersion_real
_atom_type_scat_dispersion_imag
_atom_type_scat_source
C C 0.0033 0.0016 'International Tables Vol C Tables 4.2.6.8 and 6.1.1.4'
H H 0.0000 0.0000 'International Tables Vol C Tables 4.2.6.8 and 6.1.1.4'
N N 0.0061 0.0033 'International Tables Vol C Tables 4.2.6.8 and 6.1.1.4'
O O 0.0106 0.0060 'International Tables Vol C Tables 4.2.6.8 and 6.1.1.4'
Co Co 0.3494 0.9721 'International Tables Vol C Tables 4.2.6.8 and 6.1.1.4'

loop_
_geom_angle_atom_site_label_1
_geom_angle_atom_site_label_2
_geom_angle_atom_site_label_3
_geom_angle
O7 Co1 O1 84.1(3)
O7 Co1 N3 90.1(3)
O1 Co1 N3 174.1(3)
O7 Co1 O3 94.8(3)
O1 Co1 O3 92.0(3)
N3 Co1 O3 89.5(3)
O7 Co1 N1 90.0(3)
O1 Co1 N1 95.4(3)
N3 Co1 N1 83.6(3)
O3 Co1 N1 171.6(3)
O7 Co1 N2 171.4(3)
O1 Co1 N2 89.6(3)
N3 Co1 N2 96.1(3)
O3 Co1 N2 91.1(3)
N1 Co1 N2 84.9(3)
C1 O1 Co2 117.0(5)
C1 O1 Co1 124.9(6)
Co2 O1 Co1 113.2(3)
C11 N1 C12 110.2(8)
C11 N1 C18 109.8(7)
C12 N1 C18 108.0(7)
C11 N1 Co1 114.6(6)
C12 N1 Co1 109.1(6)
C18 N1 Co1 104.8(6)
O1 C1 C6 118.8(8)
O1 C1 C2 120.1(8)
C6 C1 C2 121.1(8)
O8 Co2 O1 90.3(3)
O8 Co2 O4 86.9(3)
O1 Co2 O4 89.0(3)
O8 Co2 N5 95.3(4)
O1 Co2 N5 170.1(3)
O4 Co2 N5 83.3(3)
O8 Co2 N6 95.5(3)
O1 Co2 N6 93.0(3)
O4 Co2 N6 176.8(3)
N5 Co2 N6 94.5(3)
O8 Co2 N4 177.2(3)
O1 Co2 N4 92.3(3)
O4 Co2 N4 92.2(3)
N5 Co2 N4 81.9(4)
N6 Co2 N4 85.2(3)
C37 O2 Co3 117.8(5)
C37 O2 Co4 122.9(5)
Co3 O2 Co4 113.1(3)
C17 N2 C13 117.3(8)
C17 N2 Co1 127.5(7)
C13 N2 Co1 114.8(6)
C3 C2 C1 116.8(8)
C3 C2 C11 122.3(8)
C1 C2 C11 120.0(8)
O9 Co3 O2 91.0(3)
O9 Co3 N8 94.7(3)
O2 Co3 N8 171.0(3)
O9 Co3 N9 95.0(3)
O2 Co3 N9 94.7(3)
N8 Co3 N9 91.8(3)
O9 Co3 O5 86.5(3)
O2 Co3 O5 87.8(2)
N8 Co3 O5 85.5(3)
N9 Co3 O5 177.0(3)
O9 Co3 N7 177.2(3)
O2 Co3 N7 91.5(3)
N8 Co3 N7 82.7(3)
N9 Co3 N7 86.1(3)
O5 Co3 N7 92.3(3)
C73 O3 Co1 131.0(6)
C23 N3 C19 119.9(9)
C23 N3 Co1 126.7(8)
C19 N3 Co1 113.4(7)
C2 C3 C4 123.9(9)
C2 C3 H3 118.1
C4 C3 H3 118.1
O10 Co4 O2 84.4(3)
O10 Co4 N11 92.5(3)
O2 Co4 N11 176.8(3)
O10 Co4 O6 93.2(3)
O2 Co4 O6 91.0(3)
N11 Co4 O6 89.5(3)
O10 Co4 N10 90.3(3)
O2 Co4 N10 96.5(3)
N11 Co4 N10 83.1(3)
O6 Co4 N10 172.0(3)
O10 Co4 N12 175.8(3)
O2 Co4 N12 95.3(3)
N11 Co4 N12 87.8(3)
O6 Co4 N12 90.9(3)
N10 Co4 N12 85.6(3)
C73 O4 Co2 125.2(6)
C24 N4 C25 111.1(8)
C24 N4 C31 111.5(7)
C25 N4 C31 109.0(8)
C24 N4 Co2 111.9(6)
C25 N4 Co2 105.0(6)
C31 N4 Co2 108.1(6)
C3 C4 C5 116.6(9)
C3 C4 C7 121.5(8)
C5 C4 C7 121.9(9)
C74 O5 Co3 124.8(6)
C26 N5 C30 120.6(10)
C26 N5 Co2 115.6(7)
C30 N5 Co2 123.2(9)
C6 C5 C4 121.4(9)
C6 C5 H5 119.3
C4 C5 H5 119.3
C74 O6 Co4 132.6(6)
C36 N6 C32 119.6(8)
C36 N6 Co2 124.4(7)
C32 N6 Co2 115.6(7)
C5 C6 C1 120.3(9)
C5 C6 C24 122.6(9)
C1 C6 C24 116.8(8)
O8 O7 Co1 110.7(5)
C47 N7 C48 112.4(7)
C47 N7 C54 111.1(6)
C48 N7 C54 109.6(7)
C47 N7 Co3 112.4(5)
C48 N7 Co3 103.7(5)
C54 N7 Co3 107.4(5)
C4 C7 C9 109.2(8)
C4 C7 C10 109.2(8)
C9 C7 C10 109.7(8)
C4 C7 C8 112.0(8)
C9 C7 C8 107.9(9)
C10 C7 C8 108.9(9)
C49 N8 C53 119.4(8)
C49 N8 Co3 114.7(6)
C53 N8 Co3 125.8(7)
O7 O8 Co2 111.2(5)
C7 C8 H8A 109.5
C7 C8 H8B 109.5
H8A C8 H8B 109.5
C7 C8 H8C 109.5
H8A C8 H8C 109.5
H8B C8 H8C 109.5
O10 O9 Co3 110.8(4)
C55 N9 C59 119.7(9)
C55 N9 Co3 115.6(6)
C59 N9 Co3 124.6(7)
C7 C9 H9A 109.5
C7 C9 H9B 109.5
H9A C9 H9B 109.5
C7 C9 H9C 109.5
H9A C9 H9C 109.5
H9B C9 H9C 109.5
C60 N10 C61 110.3(7)
C60 N10 C67 110.0(7)
C61 N10 C67 109.3(7)
C60 N10 Co4 113.4(6)
C61 N10 Co4 104.0(6)
C67 N10 Co4 109.8(6)
O9 O10 Co4 111.1(5)
C7 C10 H10A 109.5
C7 C10 H10B 109.5
H10A C10 H10B 109.5
C7 C10 H10C 109.5
H10A C10 H10C 109.5
H10B C10 H10C 109.5
C66 N11 C62 118.8(8)
C66 N11 Co4 127.9(7)
C62 N11 Co4 113.3(7)
N1 C11 C2 113.4(7)
N1 C11 H11A 108.9
C2 C11 H11A 108.9
N1 C11 H11B 108.9
C2 C11 H11B 108.9
H11A C11 H11B 107.7
C68 N12 C72 119.7(8)
C68 N12 Co4 113.7(6)
C72 N12 Co4 125.7(6)
C13 C12 N1 111.5(8)
C13 C12 H12A 109.3
N1 C12 H12A 109.3
C13 C12 H12B 109.3
N1 C12 H12B 109.3
H12A C12 H12B 108.0
C14 C13 N2 121.9(9)
C14 C13 C12 124.0(9)
N2 C13 C12 114.0(8)
O13 N14 O11 123.5(14)
O13 N14 O12 118.2(13)
O11 N14 O12 118.2(13)
C13 C14 C15 119.6(11)
C13 C14 H14 120.2
C15 C14 H14 120.2
O14 N15 O15 124.0(14)
O14 N15 O16 118.8(15)
O15 N15 O16 115.1(13)
C16 C15 C14 119.3(10)
C16 C15 H15 120.3
C14 C15 H15 120.3
O18 N16 O19 123.0(15)
O18 N16 O17 118.5(13)
O19 N16 O17 118.5(14)
C15 C16 C17 119.2(10)
C15 C16 H16 120.4
C17 C16 H16 120.4
O22 N17 O21 120.3(13)
O22 N17 O20 120.7(11)
O21 N17 O20 118.9(12)
N2 C17 C16 122.6(10)
N2 C17 H17 118.7
C16 C17 H17 118.7
C19 C18 N1 107.1(8)
C19 C18 H18A 110.3
N1 C18 H18A 110.3
C19 C18 H18B 110.3
N1 C18 H18B 110.3
H18A C18 H18B 108.5
C20 C19 N3 120.2(10)
C20 C19 C18 125.9(10)
N3 C19 C18 113.9(8)
C21 C20 C19 120.0(11)
C21 C20 H20 120.0
C19 C20 H20 120.0
C20 C21 C22 119.5(11)
C20 C21 H21 120.2
C22 C21 H21 120.2
C21 C22 C23 119.2(11)
C21 C22 H22 120.4
C23 C22 H22 120.4
N3 C23 C22 121.1(10)
N3 C23 H23 119.4
C22 C23 H23 119.4
N4 C24 C6 108.1(8)
N4 C24 H24A 110.1
C6 C24 H24A 110.1
N4 C24 H24B 110.1
C6 C24 H24B 110.1
H24A C24 H24B 108.4
N4 C25 C26 107.3(9)
N4 C25 H25A 110.3
C26 C25 H25A 110.3
N4 C25 H25B 110.3
C26 C25 H25B 110.3
H25A C25 H25B 108.5
N5 C26 C27 120.1(13)
N5 C26 C25 113.4(9)
C27 C26 C25 126.4(13)
C26 C27 C28 120.3(16)
C26 C27 H27 119.9
C28 C27 H27 119.9
C29 C28 C27 117.5(14)
C29 C28 H28 121.2
C27 C28 H28 121.2
C30 C29 C28 120.8(15)
C30 C29 H29 119.6
C28 C29 H29 119.6
N5 C30 C29 120.3(14)
N5 C30 H30 119.8
C29 C30 H30 119.8
C32 C31 N4 110.2(8)
C32 C31 H31A 109.6
N4 C31 H31A 109.6
C32 C31 H31B 109.6
N4 C31 H31B 109.6
H31A C31 H31B 108.1
N6 C32 C33 122.1(10)
N6 C32 C31 114.6(8)
C33 C32 C31 122.9(10)
C32 C33 C34 117.0(11)
C32 C33 H33 121.5
C34 C33 H33 121.5
C35 C34 C33 121.4(10)
C35 C34 H34 119.3
C33 C34 H34 119.3
C34 C35 C36 118.4(11)
C34 C35 H35 120.8
C36 C35 H35 120.8
N6 C36 C35 121.4(10)
N6 C36 H36 119.3
C35 C36 H36 119.3
O2 C37 C38 116.5(7)
O2 C37 C42 121.1(7)
C38 C37 C42 122.3(7)
C37 C38 C39 118.2(8)
C37 C38 C47 118.0(7)
C39 C38 C47 123.5(8)
C38 C39 C40 122.6(8)
C38 C39 H39 118.7
C40 C39 H39 118.7
C41 C40 C39 116.2(7)
C41 C40 C43 120.6(8)
C39 C40 C43 123.1(8)
C42 C41 C40 123.5(8)
C42 C41 H41 118.3
C40 C41 H41 118.3
C41 C42 C37 117.0(8)
C41 C42 C60 122.1(8)
C37 C42 C60 120.3(8)
C44 C43 C46 109.0(8)
C44 C43 C40 112.9(8)
C46 C43 C40 108.9(7)
C44 C43 C45 107.4(8)
C46 C43 C45 110.2(8)
C40 C43 C45 108.4(7)
C43 C44 H44A 109.5
C43 C44 H44B 109.5
H44A C44 H44B 109.5
C43 C44 H44C 109.5
H44A C44 H44C 109.5
H44B C44 H44C 109.5
C43 C45 H45A 109.5
C43 C45 H45B 109.5
H45A C45 H45B 109.5
C43 C45 H45C 109.5
H45A C45 H45C 109.5
H45B C45 H45C 109.5
C43 C46 H46A 109.5
C43 C46 H46B 109.5
H46A C46 H46B 109.5
C43 C46 H46C 109.5
H46A C46 H46C 109.5
H46B C46 H46C 109.5
N7 C47 C38 108.5(7)
N7 C47 H47A 110.0
C38 C47 H47A 110.0
N7 C47 H47B 110.0
C38 C47 H47B 110.0
H47A C47 H47B 108.4
N7 C48 C49 107.4(7)
N7 C48 H48A 110.2
C49 C48 H48A 110.2
N7 C48 H48B 110.2
C49 C48 H48B 110.2
H48A C48 H48B 108.5
N8 C49 C50 121.2(9)
N8 C49 C48 114.3(8)
C50 C49 C48 124.5(9)
C49 C50 C51 119.6(9)
C49 C50 H50 120.2
C51 C50 H50 120.2
C52 C51 C50 119.2(9)
C52 C51 H51 120.4
C50 C51 H51 120.4
C51 C52 C53 118.5(9)
C51 C52 H52 120.7
C53 C52 H52 120.7
N8 C53 C52 122.0(9)
N8 C53 H53 119.0
C52 C53 H53 119.0
N7 C54 C55 111.2(7)
N7 C54 H54A 109.4
C55 C54 H54A 109.4
N7 C54 H54B 109.4
C55 C54 H54B 109.4
H54A C54 H54B 108.0
N9 C55 C56 122.2(10)
N9 C55 C54 114.6(8)
C56 C55 C54 122.8(10)
C55 C56 C57 117.5(11)
C55 C56 H56 121.3
C57 C56 H56 121.3
C58 C57 C56 120.0(10)
C58 C57 H57 120.0
C56 C57 H57 120.0
C57 C58 C59 119.5(11)
C57 C58 H58 120.2
C59 C58 H58 120.2
N9 C59 C58 121.0(12)
N9 C59 H59 119.5
C58 C59 H59 119.5
N10 C60 C42 113.3(7)
N10 C60 H60A 108.9
C42 C60 H60A 108.9
N10 C60 H60B 108.9
C42 C60 H60B 108.9
H60A C60 H60B 107.7
N10 C61 C62 106.0(8)
N10 C61 H61A 110.5
C62 C61 H61A 110.5
N10 C61 H61B 110.5
C62 C61 H61B 110.5
H61A C61 H61B 108.7
N11 C62 C63 121.2(11)
N11 C62 C61 113.6(8)
C63 C62 C61 125.2(11)
C64 C63 C62 119.0(12)
C64 C63 H63 120.5
C62 C63 H63 120.5
C63 C64 C65 120.1(10)
C63 C64 H64 120.0
C65 C64 H64 120.0
C66 C65 C64 117.9(11)
C66 C65 H65 121.0
C64 C65 H65 121.0
N11 C66 C65 122.9(11)
N11 C66 H66 118.6
C65 C66 H66 118.6
C68 C67 N10 112.2(7)
C68 C67 H67A 109.2
N10 C67 H67A 109.2
C68 C67 H67B 109.2
N10 C67 H67B 109.2
H67A C67 H67B 107.9
N12 C68 C69 121.4(9)
N12 C68 C67 117.0(8)
C69 C68 C67 121.6(9)
C70 C69 C68 118.4(10)
C70 C69 H69 120.8
C68 C69 H69 120.8
C69 C70 C71 119.4(11)
C69 C70 H70 120.3
C71 C70 H70 120.3
C72 C71 C70 119.9(11)
C72 C71 H71 120.1
C70 C71 H71 120.1
N12 C72 C71 121.1(10)
N12 C72 H72 119.5
C71 C72 H72 119.5
O4 C73 O3 127.5(8)
O4 C73 C75 116.6(9)
O3 C73 C75 115.9(9)
O5 C74 O6 125.9(8)
O5 C74 C78 118.9(8)
O6 C74 C78 115.2(8)
C76 C75 C80 120.8(8)
C76 C75 C73 120.7(9)
C80 C75 C73 118.5(8)
C75 C76 C77 120.4(9)
C75 C76 H76 119.8
C77 C76 H76 119.8
N13B C77 C78 126.8(10)
N13B C77 C76 114.2(10)
C78 C77 C76 119.0(8)
C79 C78 C77 119.8(8)
C79 C78 C74 118.6(8)
C77 C78 C74 121.5(8)
C80 C79 C78 120.5(9)
C80 C79 H79 119.8
C78 C79 H79 119.8
N13A C80 C75 128.9(12)
N13A C80 C79 111.3(12)
C75 C80 C79 119.4(8)

loop_
_geom_bond_atom_site_label_1
_geom_bond_atom_site_label_2
_geom_bond_distance
Co1 O7 1.874(6)
Co1 O1 1.895(6)
Co1 N3 1.910(8)
Co1 O3 1.934(6)
Co1 N1 1.961(8)
Co1 N2 1.976(8)
O1 C1 1.367(10)
O1 Co2 1.894(7)
N1 C11 1.491(12)
N1 C12 1.512(12)
N1 C18 1.515(12)
C1 C6 1.379(13)
C1 C2 1.413(13)
Co2 O8 1.879(7)
Co2 O4 1.904(6)
Co2 N5 1.911(9)
Co2 N6 1.917(8)
Co2 N4 2.013(8)
O2 C37 1.381(9)
O2 Co3 1.896(6)
O2 Co4 1.910(6)
N2 C17 1.350(12)
N2 C13 1.360(12)
C2 C3 1.388(13)
C2 C11 1.495(13)
Co3 O9 1.868(6)
Co3 N8 1.899(7)
Co3 N9 1.907(8)
Co3 O5 1.927(6)
Co3 N7 2.012(7)
O3 C73 1.255(11)
N3 C23 1.328(13)
N3 C19 1.378(13)
C3 C4 1.400(13)
C3 H3 0.9500
Co4 O10 1.866(6)
Co4 N11 1.920(7)
Co4 O6 1.936(6)
Co4 N10 1.966(8)
Co4 N12 1.981(8)
O4 C73 1.248(11)
N4 C24 1.485(13)
N4 C25 1.487(12)
N4 C31 1.502(12)
C4 C5 1.404(13)
C4 C7 1.514(13)
O5 C74 1.254(10)
N5 C26 1.345(15)
N5 C30 1.356(15)
C5 C6 1.378(13)
C5 H5 0.9500
O6 C74 1.265(11)
N6 C36 1.354(13)
N6 C32 1.355(13)
C6 C24 1.525(13)
O7 O8 1.416(9)
N7 C47 1.486(11)
N7 C48 1.491(11)
N7 C54 1.497(11)
C7 C9 1.531(14)
C7 C10 1.543(14)
C7 C8 1.543(15)
N8 C49 1.333(11)
N8 C53 1.349(11)
C8 H8A 0.9800
C8 H8B 0.9800
C8 H8C 0.9800
O9 O10 1.431(9)
N9 C55 1.340(12)
N9 C59 1.346(12)
C9 H9A 0.9800
C9 H9B 0.9800
C9 H9C 0.9800
N10 C60 1.495(12)
N10 C61 1.502(11)
N10 C67 1.527(12)
C10 H10A 0.9800
C10 H10B 0.9800
C10 H10C 0.9800
O11 N14 1.274(16)
N11 C66 1.331(13)
N11 C62 1.358(14)
C11 H11A 0.9900
C11 H11B 0.9900
O12 N14 1.293(16)
N12 C68 1.339(12)
N12 C72 1.355(12)
C12 C13 1.491(13)
C12 H12A 0.9900
C12 H12B 0.9900
O13 N14 1.241(16)
C13 C14 1.359(14)
O14 N15 1.105(14)
C14 C15 1.374(15)
C14 H14 0.9500
O15 N15 1.126(13)
N15 O16 1.128(13)
C15 C16 1.358(16)
C15 H15 0.9500
N16 O18 1.208(15)
N16 O19 1.239(13)
N16 O17 1.255(18)
C16 C17 1.367(14)
C16 H16 0.9500
N17 O22 1.259(14)
N17 O21 1.295(14)
N17 O20 1.373(15)
C17 H17 0.9500
C18 C19 1.489(14)
C18 H18A 0.9900
C18 H18B 0.9900
N13B C77 1.361(18)
N13A C80 1.36(3)
C19 C20 1.376(15)
C20 C21 1.367(16)
C20 H20 0.9500
C21 C22 1.379(16)
C21 H21 0.9500
C22 C23 1.391(14)
C22 H22 0.9500
C23 H23 0.9500
C24 H24A 0.9900
C24 H24B 0.9900
C25 C26 1.520(16)
C25 H25A 0.9900
C25 H25B 0.9900
C26 C27 1.367(16)
C27 C28 1.40(2)
C27 H27 0.9500
C28 C29 1.37(2)
C28 H28 0.9500
C29 C30 1.360(19)
C29 H29 0.9500
C30 H30 0.9500
C31 C32 1.501(14)
C31 H31A 0.9900
C31 H31B 0.9900
C32 C33 1.391(14)
C33 C34 1.399(16)
C33 H33 0.9500
C34 C35 1.372(16)
C34 H34 0.9500
C35 C36 1.390(14)
C35 H35 0.9500
C36 H36 0.9500
C37 C38 1.383(12)
C37 C42 1.398(12)
C38 C39 1.385(11)
C38 C47 1.512(12)
C39 C40 1.409(12)
C39 H39 0.9500
C40 C41 1.394(13)
C40 C43 1.532(12)
C41 C42 1.392(12)
C41 H41 0.9500
C42 C60 1.500(12)
C43 C44 1.519(14)
C43 C46 1.530(13)
C43 C45 1.557(13)
C44 H44A 0.9800
C44 H44B 0.9800
C44 H44C 0.9800
C45 H45A 0.9800
C45 H45B 0.9800
C45 H45C 0.9800
C46 H46A 0.9800
C46 H46B 0.9800
C46 H46C 0.9800
C47 H47A 0.9900
C47 H47B 0.9900
C48 C49 1.514(13)
C48 H48A 0.9900
C48 H48B 0.9900
C49 C50 1.378(13)
C50 C51 1.392(14)
C50 H50 0.9500
C51 C52 1.366(14)
C51 H51 0.9500
C52 C53 1.390(14)
C52 H52 0.9500
C53 H53 0.9500
C54 C55 1.511(14)
C54 H54A 0.9900
C54 H54B 0.9900
C55 C56 1.377(14)
C56 C57 1.402(18)
C56 H56 0.9500
C57 C58 1.360(18)
C57 H57 0.9500
C58 C59 1.377(15)
C58 H58 0.9500
C59 H59 0.9500
C60 H60A 0.9900
C60 H60B 0.9900
C61 C62 1.515(15)
C61 H61A 0.9900
C61 H61B 0.9900
C62 C63 1.373(14)
C63 C64 1.366(17)
C63 H63 0.9500
C64 C65 1.387(17)
C64 H64 0.9500
C65 C66 1.365(14)
C65 H65 0.9500
C66 H66 0.9500
C67 C68 1.486(13)
C67 H67A 0.9900
C67 H67B 0.9900
C68 C69 1.400(14)
C69 C70 1.373(16)
C69 H69 0.9500
C70 C71 1.389(16)
C70 H70 0.9500
C71 C72 1.360(15)
C71 H71 0.9500
C72 H72 0.9500
C73 C75 1.505(13)
C74 C78 1.482(12)
C75 C76 1.382(13)
C75 C80 1.389(14)
C76 C77 1.409(12)
C76 H76 0.9500
C77 C78 1.404(13)
C78 C79 1.400(12)
C79 C80 1.398(12)
C79 H79 0.9500
